data_2000465
loop_
_publ_author_name
'Ng, S. W.'
'Kumar Das, V. G.'

_publ_section_title
;
 Structure of triphenyltin 2-(4-pyridylthio)acetate
;
_journal_issue 11
_journal_name_full 'Acta Crystallographica Section C'
_journal_page_first 2025
_journal_page_last 2026
_journal_paper_doi 10.1107/S0108270192002609
_journal_volume 48
_journal_year 1992
_chemical_formula_sum 'C25 H21 N O2 S Sn'
_chemical_formula_weight 518.21
_space_group_crystal_system monoclinic
_space_group_IT_number 14
_space_group_name_Hall '-P 2yab'
_space_group_name_H-M_alt 'P 1 21/a 1'
_cell_angle_alpha 90
_cell_angle_beta 113.820(10)
_cell_angle_gamma 90
_cell_formula_units_Z 8
_cell_length_a 16.525(2)
_cell_length_b 15.386(2)
_cell_length_c 19.751(2)
_cell_volume 4594.0(10)
_diffrn_radiation_type Mo
_diffrn_radiation_wavelength 0.71073
_exptl_absorpt_coefficient_mu 1.222
_exptl_crystal_density_diffrn 1.498
_exptl_crystal_F_000 2080
_cod_data_source_file as0579.cif
_cod_data_source_block as0579a
_cod_depositor_comments
;
 Updating space group information and adding the symmetry operation list.

 Antanas Vaitkus,
 2018-06-17
;
_cod_original_sg_symbol_H-M 'P 21/a'
_cod_original_formula_sum 'C25 H21 N1 O2 S1 Sn1'
_cod_database_code 2000465

loop_
_space_group_symop_id
_space_group_symop_operation_xyz
1 x,y,z
2 -x+1/2,y+1/2,-z
3 -x,-y,-z
4 x+1/2,-y+1/2,z

loop_
_atom_site_label
_atom_site_fract_x
_atom_site_fract_y
_atom_site_fract_z
Sn1a .20143(2) .22048(3) .95893(2)
S1a -.05549(9) .43860(10) .86046(9)
O1a .0791(2) .2898(3) .9036(2)
O2a .0928(3) .2877(3) .7967(2)
N1a .1627(3) .6392(3) .9599(3)
C1a .1647(3) .1063(4) .8932(3)
C2a .0769(4) .0837(5) .8566(3)
C3a .0514(5) .0096(5) .8147(4)
C4a .1133(5) -.0421(5) .8056(4)
C5a .1998(5) -.0213(5) .8391(3)
C6a .2261(4) .0518(4) .8835(3)
C7a .2845(3) .3124(4) .9393(3)
C8a .3007(4) .3066(4) .8753(3)
C9a .3497(4) .3677(5) .8591(3)
C10a .3852(4) .4363(5) .9060(4)
C11a .3709(4) .4431(5) .9691(4)
C12a .3213(4) .3813(4) .9860(3)
C13a .1742(4) .2255(4) 1.0558(3)
C14a .2337(5) .2552(5) 1.1224(3)
C15a .2118(6) .2590(5) 1.1825(4)
C16a .1327(5) .2303(6) 1.1789(4)
C17a .0749(5) .1998(6) 1.1136(4)
C18a .0931(4) .1975(5) 1.0517(4)
C19a .0558(4) .3109(4) .8363(3)
C20a -.0247(4) .3703(4) .8026(3)
C21a .0299(3) .5147(4) .8949(3)
C22a .1081(3) .5124(4) .8850(3)
C23a .1706(4) .5748(4) .9175(3)
C24a .0871(4) .6410(4) .9694(3)
C25a .0206(4) .5814(4) .9381(3)
Sn1b .73378(2) .20656(3) .53764(2)
S1b .57503(9) .42660(10) .63542(8)
O1b .6663(2) .2786(3) .5921(2)
O2b .7850(2) .2785(3) .6988(2)
N1b .7041(3) .6221(4) .5379(3)
C1b .7577(4) .0966(4) .6084(3)
C2b .7053(4) .0843(4) .6469(3)
C3b .7181(6) .0138(5) .6927(4)
C4b .7827(6) -.0439(5) .7013(5)
C5b .8354(6) -.0317(5) .6651(5)
C6b .8235(5) .0377(4) .6189(4)
C7b .8340(3) .2995(4) .5529(3)
C8b .9137(3) .2961(4) .6134(3)
C9b .9776(4) .3576(5) .6239(3)
C10b .9627(4) .4247(5) .5741(4)
C11b .8856(4) .4294(5) .5150(4)
C12b .8218(4) .3663(5) .5033(4)
C13b .6134(4) .2077(4) .4396(3)
C14b .6089(5) .2161(7) .3691(4)
C15b .5294(5) .2084(8) .3085(4)
C16b .4541(5) .1937(7) .3170(4)
C17b .4566(4) .1856(6) .3847(4)
C18b .5355(4) .1932(5) .4458(3)
C19b .7096(3) .3004(4) .6604(3)
C20b .6614(4) .3568(4) .6946(3)
C21b .6297(4) .5012(4) .6024(3)
C22b .7176(4) .4943(5) .6116(3)
C23b .7494(4) .5555(5) .5786(4)
C24b .6204(4) .6293(4) .5315(3)
C25b .5821(4) .5716(4) .5627(3)
H1a .033 .121 .860
H2a -.009 -.007 .793
H3a .095 -.092 .775
H4a .243 -.058 .833
H5a .287 .066 .908
H6a .277 .259 .843
H7a .359 .363 .815
H8a .420 .479 .895
H9a .396 .491 1.002
H10a .312 .386 1.030
H11a .291 .272 1.126
H12a .253 .283 1.228
H13a .119 .232 1.221
H14a .019 .179 1.111
H15a .051 .177 1.006
H16a -.014 .407 .769
H17a -.074 .334 .777
H18a .118 .467 .856
H19a .223 .573 .909
H20a .079 .686 .999
H21a -.032 .586 .946
H1b .660 .126 .641
H2b .681 .006 .718
H3b .791 -.093 .733
H4b .881 -.073 .672
H5b .861 .046 .594
H6b .924 .250 .648
H7b 1.033 .354 .666
H8b 1.007 .468 .582
H9b .875 .476 .481
H10b .768 .368 .460
H11b .662 .227 .362
H12b .528 .214 .260
H13b .400 .189 .275
H14b .404 .175 .391
H15b .536 .188 .494
H16b .636 .319 .719
H17b .705 .393 .730
H18b .754 .448 .640
H19b .809 .551 .585
H20b .586 .677 .504
H21b .523 .580 .557

loop_
_geom_angle_atom_site_label_1
_geom_angle_atom_site_label_2
_geom_angle_atom_site_label_3
_geom_angle
O1a Sn1a C1a 97.0(2)
O1a Sn1a C7a 97.0(2)
O1a Sn1a C13a 86.7(2)
C1a Sn1a C7a 119.2(2)
C1a Sn1a C13a 117.8(2)
C7a Sn1a C13a 121.8(2)
Sn1a C1a C2a 120.6(5)
Sn1a C1a C6a 122.8(5)
C2a C1a C6a 116.6(6)
C1a C2a C3a 121.8(8)
C2a C3a C4a 120.1(8)
C3a C4a C5a 120.0(8)
C4a C5a C6a 120.2(8)
C1a C6a C5a 121.3(7)
Sn1a C7a C8a 120.0(5)
O1b Sn1b C1b 94.5(2)
O1b Sn1b C7b 96.6(2)
O1b Sn1b C13b 88.2(2)
C1b Sn1b C7b 121.1(2)
C1b Sn1b C13b 117.3(2)
C7b sn1b C13b 120.7(2)
Sn1b C1b C2b 118.7(5)
Sn1b C1b C6b 123.5(6)
C2b C1b C6b 117.7(7)
C1b C2b C3b 120.5(8)
C2b C3b C4b 121.10(10)
C3b C4b C5b 119.0(10)
C4b C5b C6b 121.0(10)
C1b C6b C5b 120.7(9)
Sn1b C7b C8b 121.2(4)
Sn1a C7a C12a 122.4(5)
C8a C7a C12a 117.5(6)
C7a C8a C9a 121.2(6)
C8a C9a C10a 120.4(7)
C9a C10a C11a 119.5(7)
C10a C11a C12a 120.5(7)
C7a C12a C11a 120.8(6)
Sn1a C13a C14a 123.0(5)
Sn1a C13a C18a 119.2(5)
C14a C13a C18a 117.8(7)
C13a C14a C15a 120.5(9)
C14a C15a C16a 122.0(10)
C15a C16a C17a 117.6(9)
C16a C17a C18a 123.0(10)
C13a C18a C17a 119.8(9)
Sn1a O1a C19a 1418.9(4)
O1a C19a O2a 125.2(6)
O1a C19a C20a 116.8(6)
O2a C19a C20a 117.9(6)
C19a C20a S1a 120.0(5)
C20a S1a C21a 104.6(3)
S1a C21a C22a 125.5(5)
S1a C21a C25a 117.7(5)
C22a C21a C25a 116.7(6)
C21a C22a C23a 119.2(6)
C22a C23a N1a 124.7(6)
C23a N1a C24a 115.8(6)
N1a C24a C25a 123.2(6)
Sn1b C7b C12b 121.4(5)
C8b C7b C12b 117.4(6)
C7b C8b C9b 120.9(6)
C8b C9b C10b 120.3(7)
C9b C10b C11b 119.8(7)
C10b C11b C12b 120.0(7)
C7b C12b C11b 121.5(7)
Sn1b C13b C14b 124.7(5)
Sn1b C13b C18b 119.0(5)
C14b C13b C18b 116.2(6)
C13b C14b C15b 121.1(7)
C14b C15b C16b 120.8(8)
C15b C16b C17b 119.3(8)
C16b C17b C18b 120.6(8)
C13b C18b C17b 122.1(7)
Sn1b O1b C19b 118.5(4)
O1b C19b O2b 125.3(6)
O1b C19b C20b 116.5(6)
O2b C19b C20b 118.2(6)
C19b C20b S1b 118.5(4)
C20b S1b C21b 104.0(3)
S1b C21b C22b 124.9(5)
S1b C21b C25b 117.8(5)
C22b C21b C25b 117.3(6)
C21b C22b C23b 117.9(7)
C22b C23b N1b 126.0(7)
C23b N1b C24b 115.3(6)
N1b C24b C25b 123.3(7)
C21a C25a C24a 120.4(6)
C21b C25b C24b 120.1(6)

loop_
_geom_bond_atom_site_label_1
_geom_bond_atom_site_label_2
_geom_bond_distance
Sn1a O1a 2.153(4)
Sn1a C1a 2.122(6)
Sn1a C7a 2.113(6)
Sn1a C13a 2.137(6)
C1a C2a 1.380(8)
C1a C6a 1.388(8)
C2a C3a 1.370(10)
C3a C4a 1.360(10)
C4a C5a 1.350(10)
C5a C6a 1.383(9)
C7a C8a 1.396(8)
C7a C12a 1.376(8)
C8a C9a 1.361(9)
C9a C10a 1.370(10)
C10a C11a 1.360(10)
C11a C12a 1.382(9)
C13a C14a 1.365(9)
C13a C18a 1.378(9)
C14a C15a 1.380(10)
C15a C16a 1.350(10)
C16a C17a 1.340(10)
C17a C18a 1.370(10)
O1a C19a 1.268(7)
O2a C19a 1.225(7)
C19a C20a 1.528(8)
Sn1b O1b 2.144(4)
Sn1b C1b 2.127(6)
Sn1b C7b 2.115(6)
Sn1b C13b 2.143(6)
C1b C2b 1.377(9)
C1b C6b 1.365(9)
C2b C3b 1.370(10)
C3b C4b 1.350(10)
C4b C5b 1.34(2)
C5b C6b 1.370(10)
C7b C8b 1.377(8)
C7b C12b 1.377(9)
C8b C9b 1.369(9)
C9b C10b 1.380(10)
C10b C11b 1.340(10)
C11b C12b 1.380(10)
C13b C14b 1.370(9)
C13b C18b 1.360(8)
C14b C15b 1.380(10)
C15b C16b 1.340(10)
C16b C17b 1.330(10)
C17b C18b 1.380(10)
O1b C19b 1.290(7)
O2b C19b 1.215(7)
C19b C20b 1.511(8)
C20a S1a 1.771(6)
S1a C21a 1.747(6)
C21a C22a 1.383(8)
C21a C25a 1.381(8)
C22a C23a 1.366(8)
C23a N1a 1.337(7)
N1a C24a 1.337(8)
C24a C25a 1.370(9)
C20b S1b 1.791(7)
S1b C21b 1.743(6)
C21b C22b 1.392(8)
C21b C25b 1.382(9)
C22b C23b 1.365(9)
C23b N1b 1.331(9)
N1b C24b 1.342(8)
C24b C25b 1.372(9)
